data_2023158
loop_
_publ_author_name
'Jagadeesan, Sivaraman'
'Robert, Swinton Darious'
'Venkatesan, Perumal'
'Sundararaj, Rajamanikandan'
'Soundararajan, Krishnan'
'Nithianantham, Jeeva Jasmine'

_publ_section_title
;
 Crystal structure and Hirshfeld surface analysis of
 6,6'-dimethyl-2,2'-bi-pyridine-1,1'-diium tetra-chlorido-cobaltate(II).
;
_journal_coeditor_code HB8095
_journal_issue 'Pt 7'
_journal_name_full 'Acta crystallographica. Section E, Crystallographic communications'
_journal_page_first 709
_journal_page_last 712
_journal_paper_doi 10.1107/S2056989024005152
_journal_volume 80
_journal_year 2024
_chemical_formula_iupac '(C12 H14 N2) [Co Cl4]'
_chemical_formula_moiety 'C12 H14 N2 2+, Cl4 Co 2-'
_chemical_formula_sum 'C12 H14 Cl4 Co N2'
_chemical_formula_weight 386.98
_chemical_name_systematic
;
6,6'-Dimethyl-2,2'-bipyridine-1,1'-diium tetrachloridocobaltate(II)
;
_space_group_crystal_system triclinic
_space_group_IT_number 2
_space_group_name_Hall '-P 1'
_space_group_name_H-M_alt 'P -1'
_atom_sites_solution_hydrogens mixed
_atom_sites_solution_primary dual
_audit_creation_method SHELXL-2019/2
_cell_angle_alpha 99.458(6)
_cell_angle_beta 98.020(6)
_cell_angle_gamma 97.046(6)
_cell_formula_units_Z 2
_cell_length_a 6.6419(16)
_cell_length_b 7.6512(19)
_cell_length_c 15.837(4)
_cell_measurement_reflns_used 9272
_cell_measurement_temperature 301(2)
_cell_measurement_theta_max 28.57
_cell_measurement_theta_min 2.73
_cell_volume 777.3(3)
_computing_cell_refinement
;
APEX4 and SAINT (Bruker, 2021)
;
_computing_data_collection
;
APEX4 (Bruker, 2021)
;
_computing_data_reduction
;
APEX4 and SAINT (Bruker, 2021)
;
_computing_molecular_graphics
;
Platon (Spek, 2020)
;
_computing_publication_material
;
publCIF (Westrip, 2010)
;
_computing_structure_refinement
;
<i>SHELXL2019/2</i> (Sheldrick, 2015b)
;
_computing_structure_solution
;
<i>SHELXT2019/1</i> (Sheldrick, 2015a)
;
_diffrn_ambient_temperature 301(2)
_diffrn_measured_fraction_theta_full 0.977
_diffrn_measured_fraction_theta_max 0.981
_diffrn_measurement_device_type 'Bruker APEXII CCD'
_diffrn_measurement_method '\f and \w scans'
_diffrn_radiation_type MoK\a
_diffrn_radiation_wavelength 0.71073
_diffrn_reflns_av_R_equivalents 0.0408
_diffrn_reflns_av_unetI/netI 0.0363
_diffrn_reflns_limit_h_max 8
_diffrn_reflns_limit_h_min -8
_diffrn_reflns_limit_k_max 10
_diffrn_reflns_limit_k_min -10
_diffrn_reflns_limit_l_max 21
_diffrn_reflns_limit_l_min -21
_diffrn_reflns_number 13285
_diffrn_reflns_theta_full 25.242
_diffrn_reflns_theta_max 28.571
_diffrn_reflns_theta_min 2.729
_exptl_absorpt_coefficient_mu 1.777
_exptl_absorpt_correction_T_max 0.746
_exptl_absorpt_correction_T_min 0.625
_exptl_absorpt_correction_type multi-scan
_exptl_absorpt_process_details
;
(SADABS; Krause <i>et al.</i>,  2015)
;
_exptl_crystal_colour blue
_exptl_crystal_density_diffrn 1.653
_exptl_crystal_description block
_exptl_crystal_F_000 390
_exptl_crystal_size_max 0.208
_exptl_crystal_size_mid 0.113
_exptl_crystal_size_min 0.043
_refine_diff_density_max 0.413
_refine_diff_density_min -0.358
_refine_ls_extinction_method none
_refine_ls_goodness_of_fit_ref 1.029
_refine_ls_hydrogen_treatment mixed
_refine_ls_matrix_type full
_refine_ls_number_parameters 180
_refine_ls_number_reflns 3890
_refine_ls_number_restraints 0
_refine_ls_restrained_S_all 1.029
_refine_ls_R_factor_all 0.0305
_refine_ls_R_factor_gt 0.0291
_refine_ls_shift/su_max 0.002
_refine_ls_shift/su_mean 0.000
_refine_ls_structure_factor_coef Fsqd
_refine_ls_weighting_details 'w=1/[\s^2^(Fo^2^)+(0.0415P)^2^+0.2392P] where P=(Fo^2^+2Fc^2^)/3'
_refine_ls_weighting_scheme calc
_refine_ls_wR_factor_gt 0.0798
_refine_ls_wR_factor_ref 0.0811
_reflns_number_gt 3661
_reflns_number_total 3890
_reflns_threshold_expression 'I > 2\s(I)'
_cod_data_source_file hb8095.cif
_cod_data_source_block I
_cod_depositor_comments 'Adding full bibliography for 2023158.cif.'
_cod_database_code 2023158
_shelx_space_group_comment
;
The symmetry employed for this shelxl refinement is uniquely defined
by the following loop, which should always be used as a source of
symmetry information in preference to the above space-group names.
They are only intended as comments.
;
_shelx_estimated_absorpt_t_min 0.709
_shelx_estimated_absorpt_t_max 0.927

loop_
_space_group_symop_operation_xyz
'x, y, z'
'-x, -y, -z'

loop_
_atom_site_type_symbol
_atom_site_label
_atom_site_fract_x
_atom_site_fract_y
_atom_site_fract_z
_atom_site_U_iso_or_equiv
_atom_site_adp_type
_atom_site_calc_flag
_atom_site_occupancy
_atom_site_disorder_assembly
_atom_site_disorder_group
Co Co1 0.83193(3) 0.11776(3) 0.75825(2) 0.02835(8) Uani d 1 . .
Cl Cl1 0.50544(6) 0.08040(5) 0.79190(3) 0.03681(10) Uani d 1 . .
Cl Cl2 1.04301(7) 0.30332(6) 0.87001(3) 0.04763(12) Uani d 1 . .
Cl Cl3 0.82188(7) 0.26717(7) 0.64540(3) 0.04459(11) Uani d 1 . .
Cl Cl4 0.91033(8) -0.16382(6) 0.71718(3) 0.04905(12) Uani d 1 . .
N N1 0.34377(19) 0.34550(17) 0.66800(8) 0.0288(2) Uani d 1 . .
H H1 0.371(3) 0.276(3) 0.7098(14) 0.043 Uiso d 1 . .
N N2 0.2849(2) 0.69414(16) 0.82797(8) 0.0295(2) Uani d 1 . .
H H2 0.178(3) 0.719(3) 0.7963(14) 0.044 Uiso d 1 . .
C C1 0.2787(3) 0.0670(3) 0.56372(13) 0.0511(5) Uani d 1 . .
H H1A 0.235167 0.025817 0.502509 0.077 Uiso calc 1 . .
H H1B 0.181069 0.013236 0.594770 0.077 Uiso calc 1 . .
H H1C 0.411174 0.033861 0.580711 0.077 Uiso calc 1 . .
C C2 0.2923(2) 0.2659(2) 0.58417(10) 0.0351(3) Uani d 1 . .
C C3 0.2537(3) 0.3744(3) 0.52323(11) 0.0432(4) Uani d 1 . .
H H3 0.220294 0.323926 0.464580 0.052 Uiso calc 1 . .
C C4 0.2648(3) 0.5561(3) 0.54950(11) 0.0465(4) Uani d 1 . .
H H4 0.239832 0.628226 0.508449 0.056 Uiso calc 1 . .
C C5 0.3130(3) 0.6328(2) 0.63697(11) 0.0386(3) Uani d 1 . .
H H5 0.317851 0.755367 0.655242 0.046 Uiso calc 1 . .
C C6 0.3535(2) 0.52315(19) 0.69586(9) 0.0276(3) Uani d 1 . .
C C7 0.4097(2) 0.58981(18) 0.79017(9) 0.0276(3) Uani d 1 . .
C C8 0.5805(3) 0.5515(2) 0.83936(11) 0.0360(3) Uani d 1 . .
H H8 0.669290 0.481996 0.814006 0.043 Uiso calc 1 . .
C C9 0.6170(3) 0.6193(2) 0.92811(11) 0.0440(4) Uani d 1 . .
H H9 0.731908 0.595592 0.962668 0.053 Uiso calc 1 . .
C C10 0.4840(3) 0.7213(2) 0.96494(10) 0.0441(4) Uani d 1 . .
H H10 0.507794 0.764127 1.024450 0.053 Uiso calc 1 . .
C C11 0.3147(3) 0.7606(2) 0.91364(10) 0.0368(3) Uani d 1 . .
C C12 0.1623(4) 0.8715(3) 0.94657(14) 0.0555(5) Uani d 1 . .
H H12A 0.186823 0.894239 1.008855 0.083 Uiso calc 1 . .
H H12B 0.025769 0.808301 0.925793 0.083 Uiso calc 1 . .
H H12C 0.176477 0.983126 0.926248 0.083 Uiso calc 1 . .

loop_
_atom_site_aniso_label
_atom_site_aniso_U_11
_atom_site_aniso_U_22
_atom_site_aniso_U_33
_atom_site_aniso_U_12
_atom_site_aniso_U_13
_atom_site_aniso_U_23
Co1 0.02780(12) 0.03196(12) 0.02530(12) 0.00566(8) 0.00268(8) 0.00579(8)
Cl1 0.03370(19) 0.03675(19) 0.0430(2) 0.00376(14) 0.01266(15) 0.01194(15)
Cl2 0.0492(2) 0.0456(2) 0.0389(2) -0.00486(18) -0.01213(18) 0.00607(17)
Cl3 0.0398(2) 0.0659(3) 0.0347(2) 0.00992(19) 0.00815(16) 0.02524(19)
Cl4 0.0507(3) 0.0430(2) 0.0507(3) 0.02070(19) 0.00004(19) -0.00242(18)
N1 0.0270(6) 0.0315(6) 0.0266(6) 0.0068(5) 0.0002(4) 0.0032(5)
N2 0.0350(6) 0.0275(6) 0.0265(6) 0.0043(5) 0.0051(5) 0.0068(4)
C1 0.0499(10) 0.0451(10) 0.0481(10) 0.0075(8) 0.0000(8) -0.0142(8)
C2 0.0264(7) 0.0447(8) 0.0298(7) 0.0061(6) 0.0014(5) -0.0034(6)
C3 0.0377(8) 0.0659(11) 0.0241(7) 0.0080(8) 0.0028(6) 0.0040(7)
C4 0.0482(10) 0.0668(12) 0.0301(8) 0.0134(9) 0.0054(7) 0.0224(8)
C5 0.0462(9) 0.0390(8) 0.0343(8) 0.0109(7) 0.0058(7) 0.0149(6)
C6 0.0266(6) 0.0315(7) 0.0253(6) 0.0063(5) 0.0031(5) 0.0062(5)
C7 0.0312(7) 0.0250(6) 0.0257(6) 0.0018(5) 0.0020(5) 0.0061(5)
C8 0.0353(8) 0.0330(7) 0.0371(8) 0.0045(6) -0.0039(6) 0.0078(6)
C9 0.0470(9) 0.0429(9) 0.0355(8) -0.0034(7) -0.0117(7) 0.0117(7)
C10 0.0619(11) 0.0393(8) 0.0247(7) -0.0076(8) 0.0003(7) 0.0045(6)
C11 0.0511(9) 0.0294(7) 0.0298(7) -0.0015(6) 0.0123(7) 0.0058(6)
C12 0.0712(14) 0.0506(11) 0.0466(10) 0.0094(10) 0.0273(10) -0.0002(8)

loop_
_atom_type_symbol
_atom_type_description
_atom_type_scat_dispersion_real
_atom_type_scat_dispersion_imag
_atom_type_scat_source
C C 0.0033 0.0016 'International Tables Vol C Tables 4.2.6.8 and 6.1.1.4'
H H 0.0000 0.0000 'International Tables Vol C Tables 4.2.6.8 and 6.1.1.4'
Cl Cl 0.1484 0.1585 'International Tables Vol C Tables 4.2.6.8 and 6.1.1.4'
Co Co 0.3494 0.9721 'International Tables Vol C Tables 4.2.6.8 and 6.1.1.4'
N N 0.0061 0.0033 'International Tables Vol C Tables 4.2.6.8 and 6.1.1.4'

loop_
_geom_angle_atom_site_label_1
_geom_angle_atom_site_label_2
_geom_angle_atom_site_label_3
_geom_angle_site_symmetry_1
_geom_angle_site_symmetry_3
_geom_angle
_geom_angle_publ_flag
Cl2 Co1 Cl3 . . 105.46(3) ?
Cl2 Co1 Cl4 . . 117.91(2) ?
Cl3 Co1 Cl4 . . 110.39(2) ?
Cl2 Co1 Cl1 . . 108.93(2) ?
Cl3 Co1 Cl1 . . 107.287(19) ?
Cl4 Co1 Cl1 . . 106.46(2) ?
C2 N1 C6 . . 123.47(14) ?
C2 N1 H1 . . 119.4(14) ?
C6 N1 H1 . . 117.1(14) ?
C11 N2 C7 . . 123.32(14) ?
C11 N2 H2 . . 117.4(14) ?
C7 N2 H2 . . 119.2(14) ?
C2 C1 H1A . . 109.5 ?
C2 C1 H1B . . 109.5 ?
H1A C1 H1B . . 109.5 ?
C2 C1 H1C . . 109.5 ?
H1A C1 H1C . . 109.5 ?
H1B C1 H1C . . 109.5 ?
N1 C2 C3 . . 117.74(15) ?
N1 C2 C1 . . 117.33(16) ?
C3 C2 C1 . . 124.93(16) ?
C4 C3 C2 . . 120.12(15) ?
C4 C3 H3 . . 119.9 ?
C2 C3 H3 . . 119.9 ?
C3 C4 C5 . . 120.43(16) ?
C3 C4 H4 . . 119.8 ?
C5 C4 H4 . . 119.8 ?
C6 C5 C4 . . 118.36(16) ?
C6 C5 H5 . . 120.8 ?
C4 C5 H5 . . 120.8 ?
N1 C6 C5 . . 119.83(14) ?
N1 C6 C7 . . 116.98(12) ?
C5 C6 C7 . . 123.19(14) ?
N2 C7 C8 . . 119.92(14) ?
N2 C7 C6 . . 116.93(13) ?
C8 C7 C6 . . 123.15(14) ?
C7 C8 C9 . . 118.30(16) ?
C7 C8 H8 . . 120.9 ?
C9 C8 H8 . . 120.9 ?
C10 C9 C8 . . 120.32(16) ?
C10 C9 H9 . . 119.8 ?
C8 C9 H9 . . 119.8 ?
C9 C10 C11 . . 120.25(15) ?
C9 C10 H10 . . 119.9 ?
C11 C10 H10 . . 119.9 ?
N2 C11 C10 . . 117.86(16) ?
N2 C11 C12 . . 117.45(17) ?
C10 C11 C12 . . 124.69(17) ?
C11 C12 H12A . . 109.5 ?
C11 C12 H12B . . 109.5 ?
H12A C12 H12B . . 109.5 ?
C11 C12 H12C . . 109.5 ?
H12A C12 H12C . . 109.5 ?
H12B C12 H12C . . 109.5 ?

loop_
_geom_bond_atom_site_label_1
_geom_bond_atom_site_label_2
_geom_bond_site_symmetry_2
_geom_bond_distance
_geom_bond_publ_flag
Co1 Cl2 . 2.2600(6) ?
Co1 Cl3 . 2.2720(6) ?
Co1 Cl4 . 2.2901(7) ?
Co1 Cl1 . 2.2997(7) ?
N1 C2 . 1.3441(19) ?
N1 C6 . 1.3490(19) ?
N1 H1 . 0.93(2) ?
N2 C11 . 1.346(2) ?
N2 C7 . 1.3511(19) ?
N2 H2 . 0.87(2) ?
C1 C2 . 1.492(3) ?
C1 H1A . 0.9600 ?
C1 H1B . 0.9600 ?
C1 H1C . 0.9600 ?
C2 C3 . 1.390(3) ?
C3 C4 . 1.374(3) ?
C3 H3 . 0.9300 ?
C4 C5 . 1.389(2) ?
C4 H4 . 0.9300 ?
C5 C6 . 1.374(2) ?
C5 H5 . 0.9300 ?
C6 C7 . 1.4758(19) ?
C7 C8 . 1.375(2) ?
C8 C9 . 1.392(2) ?
C8 H8 . 0.9300 ?
C9 C10 . 1.376(3) ?
C9 H9 . 0.9300 ?
C10 C11 . 1.387(3) ?
C10 H10 . 0.9300 ?
C11 C12 . 1.492(3) ?
C12 H12A . 0.9600 ?
C12 H12B . 0.9600 ?
C12 H12C . 0.9600 ?

loop_
_geom_hbond_atom_site_label_D
_geom_hbond_atom_site_label_H
_geom_hbond_atom_site_label_A
_geom_hbond_site_symmetry_A
_geom_hbond_distance_DH
_geom_hbond_distance_HA
_geom_hbond_distance_DA
_geom_hbond_angle_DHA
_geom_hbond_publ_flag
N1 H1 Cl1 1_555 0.93(2) 2.32(2) 3.2205(16) 164.5(18) yes
N2 H2 Cl4 1_465 0.87(2) 2.38(2) 3.2436(16) 171(2) yes
C4 H4 Cl3 2_666 0.93 2.68 3.571(2) 161 yes
C9 H9 Cl2 2_767 0.93 2.79 3.565(2) 141 yes

loop_
_geom_torsion_atom_site_label_1
_geom_torsion_atom_site_label_2
_geom_torsion_atom_site_label_3
_geom_torsion_atom_site_label_4
_geom_torsion_site_symmetry_1
_geom_torsion_site_symmetry_2
_geom_torsion_site_symmetry_3
_geom_torsion_site_symmetry_4
_geom_torsion
_geom_torsion_publ_flag
C6 N1 C2 C3 . . . . 2.1(2) ?
C6 N1 C2 C1 . . . . -177.24(15) ?
N1 C2 C3 C4 . . . . -1.2(3) ?
C1 C2 C3 C4 . . . . 178.05(18) ?
C2 C3 C4 C5 . . . . -0.5(3) ?
C3 C4 C5 C6 . . . . 1.4(3) ?
C2 N1 C6 C5 . . . . -1.2(2) ?
C2 N1 C6 C7 . . . . 179.19(14) ?
C4 C5 C6 N1 . . . . -0.6(2) ?
C4 C5 C6 C7 . . . . 178.99(15) ?
C11 N2 C7 C8 . . . . -2.1(2) ?
C11 N2 C7 C6 . . . . 178.36(14) ?
N1 C6 C7 N2 . . . . -128.78(14) ?
C5 C6 C7 N2 . . . . 51.6(2) ?
N1 C6 C7 C8 . . . . 51.7(2) ?
C5 C6 C7 C8 . . . . -127.95(17) ?
N2 C7 C8 C9 . . . . 1.4(2) ?
C6 C7 C8 C9 . . . . -179.06(15) ?
C7 C8 C9 C10 . . . . 0.3(3) ?
C8 C9 C10 C11 . . . . -1.4(3) ?
C7 N2 C11 C10 . . . . 1.0(2) ?
C7 N2 C11 C12 . . . . -179.01(15) ?
C9 C10 C11 N2 . . . . 0.8(2) ?
C9 C10 C11 C12 . . . . -179.26(18) ?
